data_4326662
loop_
_publ_author_name
'Pei-Chin Lin'
'Hsing-Yin Chen'
'Po-Yu Chen'
'Ming-Hsi Chiang'
'Michael Y. Chiang'
'Ting-Shen Kuo'
'Sodio C. N. Hsu'

_publ_section_title
;
 Self-Assembly and Redox Modulation of the Cavity Size of an Unusual
 Rectangular Iron Thiolate Aryldiisocyanide Metallocyclophane
;
_journal_name_full 'Inorganic Chemistry'
_journal_page_first 10825
_journal_page_last 10834
_journal_paper_doi 10.1021/ic201380k
_journal_volume 50
_journal_year 2011
_chemical_formula_moiety 'C48 H54 B2 F8 Fe4 N6 S4'
_chemical_formula_sum 'C48 H54 B2 F8 Fe4 N6 S4'
_chemical_formula_weight 1240.23
_chemical_name_systematic
;
 ?
;
_space_group_IT_number 61
_symmetry_cell_setting orthorhombic
_symmetry_space_group_name_Hall '-P 2ac 2ab'
_symmetry_space_group_name_H-M 'P b c a'
_atom_sites_solution_hydrogens geom
_atom_sites_solution_primary direct
_atom_sites_solution_secondary difmap
_audit_creation_method SHELXL-97
_cell_angle_alpha 90.00
_cell_angle_beta 90.00
_cell_angle_gamma 90.00
_cell_formula_units_Z 4
_cell_length_a 14.1668(8)
_cell_length_b 15.9170(8)
_cell_length_c 23.6224(13)
_cell_measurement_reflns_used 0
_cell_measurement_temperature 200(2)
_cell_measurement_theta_max 0
_cell_measurement_theta_min 0
_cell_volume 5326.7(5)
_computing_cell_refinement DENZO-SMN
_computing_data_collection 'NONIUS COLLECT'
_computing_data_reduction DENZO-SMN
_computing_molecular_graphics 'Ortep-3 for Windows (Farrugia, 1997)'
_computing_publication_material 'WinGX publication routines (Farrugia, 1999)'
_computing_structure_refinement 'SHELXL-97 (Sheldrick, 1997)'
_computing_structure_solution 'SHELXS-86 (Sheldrick, 1986)'
_diffrn_ambient_temperature 200(2)
_diffrn_measured_fraction_theta_full 0.998
_diffrn_measured_fraction_theta_max 0.998
_diffrn_measurement_device_type 'NONIUS KappaCCD'
_diffrn_measurement_method '\w scans'
_diffrn_radiation_monochromator graphite
_diffrn_radiation_source 'fine-focus sealed tube'
_diffrn_radiation_type MoK\a
_diffrn_radiation_wavelength 0.71073
_diffrn_reflns_av_R_equivalents 0.0426
_diffrn_reflns_av_sigmaI/netI 0.0308
_diffrn_reflns_limit_h_max 16
_diffrn_reflns_limit_h_min -15
_diffrn_reflns_limit_k_max 18
_diffrn_reflns_limit_k_min -18
_diffrn_reflns_limit_l_max 28
_diffrn_reflns_limit_l_min -24
_diffrn_reflns_number 31442
_diffrn_reflns_theta_full 25.00
_diffrn_reflns_theta_max 25.00
_diffrn_reflns_theta_min 2.11
_exptl_absorpt_coefficient_mu 1.293
_exptl_absorpt_correction_T_max 0.834
_exptl_absorpt_correction_T_min 0.642
_exptl_absorpt_correction_type multi-scan
_exptl_crystal_colour brown(dark)
_exptl_crystal_density_diffrn 1.547
_exptl_crystal_description prism
_exptl_crystal_F_000 2536
_exptl_crystal_size_max 0.35
_exptl_crystal_size_mid 0.28
_exptl_crystal_size_min 0.14
_refine_diff_density_max 1.562
_refine_diff_density_min -0.872
_refine_diff_density_rms 0.093
_refine_ls_extinction_method none
_refine_ls_goodness_of_fit_ref 1.047
_refine_ls_hydrogen_treatment fixed
_refine_ls_matrix_type full
_refine_ls_number_parameters 327
_refine_ls_number_reflns 4676
_refine_ls_number_restraints 0
_refine_ls_restrained_S_all 1.047
_refine_ls_R_factor_all 0.0673
_refine_ls_R_factor_gt 0.0507
_refine_ls_shift/su_max 0.003
_refine_ls_shift/su_mean 0.000
_refine_ls_structure_factor_coef Fsqd
_refine_ls_weighting_details 'calc w=1/[\s^2^(Fo^2^)+(0.0798P)^2^+12.5355P] where P=(Fo^2^+2Fc^2^)/3'
_refine_ls_weighting_scheme calc
_refine_ls_wR_factor_gt 0.1381
_refine_ls_wR_factor_ref 0.1496
_reflns_number_gt 3691
_reflns_number_total 4676
_reflns_threshold_expression >2sigma(I)
_cod_data_source_file ic201380k_si_002_4.cif
_cod_data_source_block 4(2+)
_cod_database_code 4326662

loop_
_symmetry_equiv_pos_as_xyz
'x, y, z'
'-x+1/2, -y, z+1/2'
'-x, y+1/2, -z+1/2'
'x+1/2, -y+1/2, -z'
'-x, -y, -z'
'x-1/2, y, -z-1/2'
'x, -y-1/2, z-1/2'
'-x-1/2, y-1/2, z'

loop_
_atom_site_label
_atom_site_type_symbol
_atom_site_fract_x
_atom_site_fract_y
_atom_site_fract_z
_atom_site_U_iso_or_equiv
_atom_site_adp_type
_atom_site_occupancy
_atom_site_symmetry_multiplicity
_atom_site_calc_flag
_atom_site_refinement_flags
_atom_site_disorder_assembly
_atom_site_disorder_group
C1 C 0.1015(3) 0.2833(3) 0.6641(3) 0.0483(13) Uani 1 1 d . . .
H1 H 0.0639 0.2605 0.6318 0.058 Uiso 1 1 calc R . .
C2 C 0.1518(4) 0.2353(3) 0.7051(3) 0.0540(15) Uani 1 1 d . . .
H2 H 0.1561 0.1726 0.7064 0.065 Uiso 1 1 calc R . .
C3 C 0.1920(4) 0.2898(4) 0.7429(2) 0.0554(15) Uani 1 1 d . . .
H3 H 0.2302 0.2733 0.7767 0.066 Uiso 1 1 calc R . .
C4 C 0.1687(4) 0.3730(4) 0.7272(2) 0.0521(14) Uani 1 1 d . . .
H4 H 0.1857 0.4254 0.7482 0.063 Uiso 1 1 calc R . .
C5 C 0.1118(3) 0.3677(3) 0.6782(2) 0.0461(13) Uani 1 1 d . . .
H5 H 0.0825 0.4162 0.6578 0.055 Uiso 1 1 calc R . .
C6 C 0.3585(4) 0.0874(3) 0.6610(3) 0.0516(15) Uani 1 1 d . . .
H6 H 0.2925 0.0732 0.6725 0.062 Uiso 1 1 calc R . .
C7 C 0.3970(4) 0.0768(3) 0.6072(2) 0.0475(13) Uani 1 1 d . . .
H7 H 0.3625 0.0546 0.5734 0.057 Uiso 1 1 calc R . .
C8 C 0.4909(4) 0.1004(3) 0.6082(3) 0.0502(14) Uani 1 1 d . . .
H8 H 0.5357 0.0981 0.5755 0.060 Uiso 1 1 calc R . .
C9 C 0.5127(4) 0.1269(3) 0.6633(3) 0.0565(16) Uani 1 1 d . . .
H9 H 0.5760 0.1455 0.6773 0.068 Uiso 1 1 calc R . .
C10 C 0.4290(5) 0.1172(3) 0.6963(2) 0.0564(16) Uani 1 1 d . . .
H10 H 0.4229 0.1283 0.7378 0.068 Uiso 1 1 calc R . .
C11 C 0.4674(3) 0.3943(3) 0.6855(2) 0.0385(11) Uani 1 1 d . . .
H11A H 0.5341 0.3791 0.6925 0.046 Uiso 1 1 calc R . .
H11B H 0.4614 0.4118 0.6454 0.046 Uiso 1 1 calc R . .
C12 C 0.4393(4) 0.4675(3) 0.7241(2) 0.0518(14) Uani 1 1 d . . .
H12A H 0.4805 0.5157 0.7167 0.078 Uiso 1 1 calc R . .
H12B H 0.4459 0.4503 0.7638 0.078 Uiso 1 1 calc R . .
H12C H 0.3736 0.4832 0.7167 0.078 Uiso 1 1 calc R . .
C13 C 0.2764(4) 0.2864(3) 0.52116(19) 0.0417(12) Uani 1 1 d . . .
H13A H 0.3238 0.3317 0.5246 0.050 Uiso 1 1 calc R . .
H13B H 0.2978 0.2472 0.4912 0.050 Uiso 1 1 calc R . .
C14 C 0.1820(4) 0.3238(3) 0.5047(2) 0.0548(15) Uani 1 1 d . . .
H14A H 0.1883 0.3535 0.4685 0.082 Uiso 1 1 calc R . .
H14B H 0.1614 0.3633 0.5340 0.082 Uiso 1 1 calc R . .
H14C H 0.1352 0.2787 0.5008 0.082 Uiso 1 1 calc R . .
C15 C 0.2839(3) 0.4064(3) 0.62039(18) 0.0261(9) Uani 1 1 d . . .
C16 C 0.3557(3) 0.5194(2) 0.55725(18) 0.0280(9) Uani 1 1 d . . .
C17 C 0.3240(3) 0.5266(3) 0.50193(19) 0.0341(10) Uani 1 1 d . . .
H17 H 0.2712 0.4949 0.4894 0.041 Uiso 1 1 calc R . .
C18 C 0.4323(3) 0.5659(3) 0.57650(19) 0.0328(10) Uani 1 1 d . . .
H18 H 0.4535 0.5603 0.6145 0.039 Uiso 1 1 calc R . .
C19 C 0.4774(3) 0.6203(3) 0.53966(19) 0.0339(10) Uani 1 1 d . . .
H19 H 0.5297 0.6527 0.5523 0.041 Uiso 1 1 calc R . .
C20 C 0.6303(3) 0.4198(3) 0.5347(2) 0.0371(11) Uani 1 1 d . . .
H20 H 0.6507 0.4150 0.5729 0.045 Uiso 1 1 calc R . .
C21 C 0.5538(3) 0.3726(3) 0.51532(18) 0.0303(10) Uani 1 1 d . . .
C22 C 0.4689(3) 0.2736(3) 0.58378(18) 0.0293(9) Uani 1 1 d . . .
C23 C 0.8987(6) 0.3717(6) 0.5826(3) 0.084(2) Uani 1 1 d . . .
C24 C 0.8423(6) 0.3537(6) 0.6318(3) 0.101(3) Uani 1 1 d . . .
H24A H 0.7996 0.3069 0.6235 0.151 Uiso 1 1 calc R . .
H24B H 0.8054 0.4036 0.6419 0.151 Uiso 1 1 calc R . .
H24C H 0.8837 0.3385 0.6634 0.151 Uiso 1 1 calc R . .
N1 N 0.3119(2) 0.4625(2) 0.59377(15) 0.0311(8) Uani 1 1 d . . .
N2 N 0.5085(3) 0.3183(2) 0.55278(17) 0.0369(9) Uani 1 1 d . . .
N3 N 0.9403(7) 0.3860(7) 0.5430(4) 0.145(4) Uani 1 1 d . . .
F1' F 0.7479(10) 0.6644(10) 0.6390(6) 0.070(4) Uiso 0.25 1 d P A 1
F1 F 0.7538(5) 0.5571(5) 0.6157(4) 0.132(3) Uiso 0.75 1 d P A 2
F2 F 0.6170(6) 0.6284(6) 0.6552(4) 0.204(4) Uani 1 1 d . A .
F3 F 0.6566(8) 0.5127(6) 0.6613(4) 0.241(5) Uani 1 1 d . A .
F4 F 0.7433(9) 0.6250(14) 0.6994(6) 0.078(6) Uiso 0.34(2) 1 d P A 3
F4' F 0.7430(5) 0.5810(8) 0.7112(3) 0.083(3) Uiso 0.66(2) 1 d P A 4
S1 S 0.39199(8) 0.30290(7) 0.69848(5) 0.0309(3) Uani 1 1 d . . .
S2 S 0.26698(8) 0.23009(7) 0.58844(5) 0.0310(3) Uani 1 1 d . . .
Fe1 Fe 0.24640(4) 0.31699(4) 0.66217(2) 0.02638(19) Uani 1 1 d . . .
Fe2 Fe 0.40535(4) 0.20437(4) 0.63104(3) 0.02697(19) Uani 1 1 d . . .
B1 B 0.7017(5) 0.5891(5) 0.6581(3) 0.0581(18) Uani 1 1 d . . .

loop_
_atom_site_aniso_label
_atom_site_aniso_U_11
_atom_site_aniso_U_22
_atom_site_aniso_U_33
_atom_site_aniso_U_23
_atom_site_aniso_U_13
_atom_site_aniso_U_12
C1 0.025(2) 0.052(3) 0.068(4) 0.003(3) 0.013(2) -0.006(2)
C2 0.041(3) 0.039(3) 0.083(4) 0.025(3) 0.030(3) -0.001(2)
C3 0.043(3) 0.084(4) 0.038(3) 0.021(3) 0.018(2) 0.003(3)
C4 0.049(3) 0.054(3) 0.054(3) -0.011(3) 0.028(3) -0.003(3)
C5 0.033(3) 0.039(3) 0.066(4) 0.013(3) 0.016(3) 0.007(2)
C6 0.054(3) 0.025(2) 0.076(4) 0.020(2) 0.018(3) 0.003(2)
C7 0.064(4) 0.021(2) 0.057(3) 0.002(2) 0.005(3) 0.001(2)
C8 0.052(3) 0.027(2) 0.071(4) 0.010(2) 0.027(3) 0.012(2)
C9 0.042(3) 0.036(3) 0.091(5) 0.015(3) -0.019(3) 0.011(2)
C10 0.092(5) 0.028(3) 0.049(3) 0.019(2) 0.007(3) 0.020(3)
C11 0.035(3) 0.034(2) 0.047(3) 0.000(2) -0.014(2) -0.006(2)
C12 0.071(4) 0.039(3) 0.045(3) -0.008(2) -0.013(3) -0.012(3)
C13 0.056(3) 0.036(3) 0.032(3) 0.000(2) -0.006(2) -0.003(2)
C14 0.053(3) 0.054(3) 0.058(3) 0.019(3) -0.027(3) -0.016(3)
C15 0.022(2) 0.024(2) 0.032(2) -0.0015(18) 0.0008(17) 0.0013(17)
C16 0.025(2) 0.023(2) 0.037(2) 0.0049(18) 0.0067(19) 0.0026(17)
C17 0.032(2) 0.030(2) 0.040(3) 0.006(2) -0.001(2) -0.0062(19)
C18 0.031(2) 0.029(2) 0.038(2) 0.0041(19) 0.003(2) -0.0011(19)
C19 0.032(2) 0.027(2) 0.043(3) 0.001(2) 0.004(2) -0.0079(19)
C20 0.041(3) 0.037(3) 0.033(2) 0.007(2) 0.001(2) -0.004(2)
C21 0.031(2) 0.022(2) 0.038(2) 0.0073(18) 0.0104(19) 0.0026(17)
C22 0.028(2) 0.023(2) 0.037(2) 0.0004(19) 0.0024(19) 0.0013(18)
C23 0.075(5) 0.110(7) 0.066(5) -0.012(4) -0.017(4) -0.004(4)
C24 0.092(6) 0.145(8) 0.064(5) 0.003(5) -0.011(4) 0.018(6)
N1 0.0289(19) 0.0260(19) 0.038(2) 0.0080(16) 0.0032(16) -0.0006(16)
N2 0.036(2) 0.031(2) 0.043(2) 0.0068(18) 0.0108(18) 0.0002(17)
N3 0.130(7) 0.217(11) 0.086(5) -0.009(6) 0.006(5) -0.042(7)
F2 0.205(8) 0.194(8) 0.212(8) -0.021(6) -0.118(6) 0.050(6)
F3 0.314(13) 0.191(9) 0.219(8) -0.014(7) -0.007(8) -0.145(9)
S1 0.0350(6) 0.0288(6) 0.0288(6) 0.0032(4) -0.0033(5) -0.0003(5)
S2 0.0326(6) 0.0252(6) 0.0352(6) 0.0008(4) -0.0024(5) -0.0039(4)
Fe1 0.0264(3) 0.0216(3) 0.0311(3) 0.0051(2) 0.0048(3) -0.0013(2)
Fe2 0.0282(3) 0.0208(3) 0.0318(4) 0.0060(2) 0.0038(3) -0.0001(2)
B1 0.058(4) 0.075(5) 0.042(4) -0.017(3) -0.003(3) -0.009(4)

loop_
_atom_type_symbol
_atom_type_description
_atom_type_scat_dispersion_real
_atom_type_scat_dispersion_imag
_atom_type_scat_source
C C 0.0033 0.0016 'International Tables Vol C Tables 4.2.6.8 and 6.1.1.4'
H H 0.0000 0.0000 'International Tables Vol C Tables 4.2.6.8 and 6.1.1.4'
N N 0.0061 0.0033 'International Tables Vol C Tables 4.2.6.8 and 6.1.1.4'
F F 0.0171 0.0103 'International Tables Vol C Tables 4.2.6.8 and 6.1.1.4'
S S 0.1246 0.1234 'International Tables Vol C Tables 4.2.6.8 and 6.1.1.4'
Fe Fe 0.3463 0.8444 'International Tables Vol C Tables 4.2.6.8 and 6.1.1.4'
B B 0.0013 0.0007 'International Tables Vol C Tables 4.2.6.8 and 6.1.1.4'

loop_
_geom_angle_atom_site_label_1
_geom_angle_atom_site_label_2
_geom_angle_atom_site_label_3
_geom_angle
_geom_angle_site_symmetry_1
C5 C1 C2 107.7(5) .
C5 C1 Fe1 70.1(3) .
C2 C1 Fe1 70.5(3) .
C5 C1 H1 126.1 .
C2 C1 H1 126.1 .
Fe1 C1 H1 126.1 .
C3 C2 C1 108.1(5) .
C3 C2 Fe1 70.2(3) .
C1 C2 Fe1 70.3(3) .
C3 C2 H2 125.9 .
C1 C2 H2 125.9 .
Fe1 C2 H2 125.9 .
C2 C3 C4 108.9(5) .
C2 C3 Fe1 72.0(3) .
C4 C3 Fe1 69.8(3) .
C2 C3 H3 125.5 .
C4 C3 H3 125.5 .
Fe1 C3 H3 125.5 .
C5 C4 C3 107.0(5) .
C5 C4 Fe1 70.9(3) .
C3 C4 Fe1 70.7(3) .
C5 C4 H4 126.5 .
C3 C4 H4 126.5 .
Fe1 C4 H4 126.5 .
C1 C5 C4 108.3(5) .
C1 C5 Fe1 71.4(3) .
C4 C5 Fe1 69.7(3) .
C1 C5 H5 125.8 .
C4 C5 H5 125.8 .
Fe1 C5 H5 125.8 .
C10 C6 C7 107.9(5) .
C10 C6 Fe2 70.8(3) .
C7 C6 Fe2 71.1(3) .
C10 C6 H6 126.0 .
C7 C6 H6 126.0 .
Fe2 C6 H6 126.0 .
C8 C7 C6 109.2(5) .
C8 C7 Fe2 71.3(3) .
C6 C7 Fe2 70.3(3) .
C8 C7 H7 125.4 .
C6 C7 H7 125.4 .
Fe2 C7 H7 125.4 .
C7 C8 C9 108.0(5) .
C7 C8 Fe2 70.5(3) .
C9 C8 Fe2 69.8(3) .
C7 C8 H8 126.0 .
C9 C8 H8 126.0 .
Fe2 C8 H8 126.0 .
C8 C9 C10 106.9(5) .
C8 C9 Fe2 71.4(3) .
C10 C9 Fe2 70.1(3) .
C8 C9 H9 126.5 .
C10 C9 H9 126.5 .
Fe2 C9 H9 126.5 .
C6 C10 C9 107.9(5) .
C6 C10 Fe2 70.7(3) .
C9 C10 Fe2 70.2(3) .
C6 C10 H10 126.0 .
C9 C10 H10 126.0 .
Fe2 C10 H10 126.0 .
C12 C11 S1 110.7(4) .
C12 C11 H11A 109.5 .
S1 C11 H11A 109.5 .
C12 C11 H11B 109.5 .
S1 C11 H11B 109.5 .
H11A C11 H11B 108.1 .
C11 C12 H12A 109.5 .
C11 C12 H12B 109.5 .
H12A C12 H12B 109.5 .
C11 C12 H12C 109.5 .
H12A C12 H12C 109.5 .
H12B C12 H12C 109.5 .
C14 C13 S2 110.6(4) .
C14 C13 H13A 109.5 .
S2 C13 H13A 109.5 .
C14 C13 H13B 109.5 .
S2 C13 H13B 109.5 .
H13A C13 H13B 108.1 .
C13 C14 H14A 109.5 .
C13 C14 H14B 109.5 .
H14A C14 H14B 109.5 .
C13 C14 H14C 109.5 .
H14A C14 H14C 109.5 .
H14B C14 H14C 109.5 .
N1 C15 Fe1 177.1(4) .
C17 C16 C18 121.2(4) .
C17 C16 N1 119.5(4) .
C18 C16 N1 119.4(4) .
C20 C17 C16 119.5(4) 5_666
C20 C17 H17 120.3 5_666
C16 C17 H17 120.3 .
C19 C18 C16 119.2(4) .
C19 C18 H18 120.4 .
C16 C18 H18 120.4 .
C21 C19 C18 119.7(4) 5_666
C21 C19 H19 120.1 5_666
C18 C19 H19 120.1 .
C17 C20 C21 119.4(4) 5_666
C17 C20 H20 120.3 5_666
C21 C20 H20 120.3 .
C19 C21 N2 120.1(4) 5_666
C19 C21 C20 121.0(4) 5_666
N2 C21 C20 118.9(4) .
N2 C22 Fe2 178.9(4) .
N3 C23 C24 177.8(9) .
C23 C24 H24A 109.5 .
C23 C24 H24B 109.5 .
H24A C24 H24B 109.5 .
C23 C24 H24C 109.5 .
H24A C24 H24C 109.5 .
H24B C24 H24C 109.5 .
C15 N1 C16 170.0(4) .
C22 N2 C21 178.6(5) .
C11 S1 Fe2 112.77(16) .
C11 S1 Fe1 113.09(15) .
Fe2 S1 Fe1 82.88(4) .
C13 S2 Fe2 114.59(17) .
C13 S2 Fe1 112.46(16) .
Fe2 S2 Fe1 82.97(4) .
C15 Fe1 C4 102.7(2) .
C15 Fe1 C3 139.8(2) .
C4 Fe1 C3 39.5(2) .
C15 Fe1 C5 93.58(18) .
C4 Fe1 C5 39.3(2) .
C3 Fe1 C5 65.4(2) .
C15 Fe1 C1 119.6(2) .
C4 Fe1 C1 65.3(2) .
C3 Fe1 C1 64.8(2) .
C5 Fe1 C1 38.4(2) .
C15 Fe1 C2 157.8(2) .
C4 Fe1 C2 65.1(2) .
C3 Fe1 C2 37.8(2) .
C5 Fe1 C2 65.0(2) .
C1 Fe1 C2 39.2(2) .
C15 Fe1 S2 91.33(13) .
C4 Fe1 S2 154.47(16) .
C3 Fe1 S2 128.68(18) .
C5 Fe1 S2 119.61(16) .
C1 Fe1 S2 89.26(16) .
C2 Fe1 S2 94.29(18) .
C15 Fe1 S1 91.00(13) .
C4 Fe1 S1 104.23(17) .
C3 Fe1 S1 88.25(17) .
C5 Fe1 S1 143.28(17) .
C1 Fe1 S1 148.78(16) .
C2 Fe1 S1 109.63(16) .
S2 Fe1 S1 96.64(5) .
C15 Fe1 Fe2 96.72(13) .
C4 Fe1 Fe2 147.03(17) .
C3 Fe1 Fe2 112.21(16) .
C5 Fe1 Fe2 164.28(15) .
C1 Fe1 Fe2 125.90(15) .
C2 Fe1 Fe2 103.10(15) .
S2 Fe1 Fe2 48.48(3) .
S1 Fe1 Fe2 48.54(3) .
C22 Fe2 C6 154.9(2) .
C22 Fe2 C10 140.9(2) .
C6 Fe2 C10 38.5(2) .
C22 Fe2 C9 102.8(2) .
C6 Fe2 C9 65.6(2) .
C10 Fe2 C9 39.7(2) .
C22 Fe2 C7 116.7(2) .
C6 Fe2 C7 38.6(2) .
C10 Fe2 C7 64.5(2) .
C9 Fe2 C7 64.7(2) .
C22 Fe2 C8 91.97(19) .
C6 Fe2 C8 64.8(2) .
C10 Fe2 C8 65.2(2) .
C9 Fe2 C8 38.8(2) .
C7 Fe2 C8 38.1(2) .
C22 Fe2 S2 92.68(14) .
C6 Fe2 S2 92.09(17) .
C10 Fe2 S2 126.14(19) .
C9 Fe2 S2 154.58(17) .
C7 Fe2 S2 90.40(16) .
C8 Fe2 S2 121.87(18) .
C22 Fe2 S1 93.10(14) .
C6 Fe2 S1 110.75(17) .
C10 Fe2 S1 87.38(16) .
C9 Fe2 S1 102.35(18) .
C7 Fe2 S1 148.99(16) .
C8 Fe2 S1 140.75(18) .
S2 Fe2 S1 96.74(5) .
C22 Fe2 Fe1 99.33(13) .
C6 Fe2 Fe1 102.25(15) .
C10 Fe2 Fe1 109.76(16) .
C9 Fe2 Fe1 144.41(19) .
C7 Fe2 Fe1 127.16(15) .
C8 Fe2 Fe1 165.22(15) .
S2 Fe2 Fe1 48.54(3) .
S1 Fe2 Fe1 48.58(3) .
F4 B1 F1 119.1(9) .
F4 B1 F2 103.9(9) .
F1 B1 F2 128.6(8) .
F4 B1 F3 124.6(12) .
F1 B1 F3 87.8(7) .
F2 B1 F3 90.0(8) .
F4 B1 F4' 32.5(8) .
F1 B1 F4' 114.0(7) .
F2 B1 F4' 117.4(7) .
F3 B1 F4' 93.6(8) .
F4 B1 F1' 69.9(12) .
F1 B1 F1' 80.3(8) .
F2 B1 F1' 90.1(9) .
F3 B1 F1' 164.9(9) .
F4' B1 F1' 99.7(9) .

loop_
_geom_bond_atom_site_label_1
_geom_bond_atom_site_label_2
_geom_bond_distance
_geom_bond_site_symmetry_2
C1 C5 1.391(7) .
C1 C2 1.424(8) .
C1 Fe1 2.122(5) .
C1 H1 1.0000 .
C2 C3 1.369(8) .
C2 Fe1 2.125(5) .
C2 H2 1.0000 .
C3 C4 1.416(8) .
C3 Fe1 2.102(5) .
C3 H3 1.0000 .
C4 C5 1.412(8) .
C4 Fe1 2.089(5) .
C4 H4 1.0000 .
C5 Fe1 2.105(5) .
C5 H5 1.0000 .
C6 C10 1.386(8) .
C6 C7 1.392(8) .
C6 Fe2 2.100(5) .
C6 H6 1.0000 .
C7 C8 1.383(8) .
C7 Fe2 2.111(5) .
C7 H7 1.0000 .
C8 C9 1.403(8) .
C8 Fe2 2.121(5) .
C8 H8 1.0000 .
C9 C10 1.427(8) .
C9 Fe2 2.101(5) .
C9 H9 1.0000 .
C10 Fe2 2.100(5) .
C10 H10 1.0000 .
C11 C12 1.532(7) .
C11 S1 1.831(5) .
C11 H11A 0.9900 .
C11 H11B 0.9900 .
C12 H12A 0.9800 .
C12 H12B 0.9800 .
C12 H12C 0.9800 .
C13 C14 1.514(7) .
C13 S2 1.829(5) .
C13 H13A 0.9900 .
C13 H13B 0.9900 .
C14 H14A 0.9800 .
C14 H14B 0.9800 .
C14 H14C 0.9800 .
C15 N1 1.162(5) .
C15 Fe1 1.812(4) .
C16 C17 1.386(6) .
C16 C18 1.390(6) .
C16 N1 1.397(5) .
C17 C20 1.377(6) 5_666
C17 H17 0.9500 .
C18 C19 1.384(6) .
C18 H18 0.9500 .
C19 C21 1.377(6) 5_666
C19 H19 0.9500 .
C20 C17 1.377(6) 5_666
C20 C21 1.397(6) .
C20 H20 0.9500 .
C21 C19 1.377(6) 5_666
C21 N2 1.394(5) .
C22 N2 1.165(5) .
C22 Fe2 1.809(4) .
C23 N3 1.128(10) .
C23 C24 1.439(11) .
C24 H24A 0.9800 .
C24 H24B 0.9800 .
C24 H24C 0.9800 .
F1' B1 1.439(17) .
F1 B1 1.345(10) .
F2 B1 1.356(10) .
F3 B1 1.375(10) .
F4 B1 1.277(14) .
F4' B1 1.391(11) .
S1 Fe2 2.2437(12) .
S1 Fe1 2.2450(13) .
S2 Fe2 2.2412(12) .
S2 Fe1 2.2432(12) .
Fe1 Fe2 2.9706(8) .
